data_7251877
loop_
_publ_author_name
'Boubakri, Lamia'
'Hassen, S.'
'G\"urb\"uz, Nevin'
'\"Ozdemir, \.Ismail'
'Arfaoui, Youssef'
'Attour, Anis'
'Kelm, Harald'
'Kraiem, Jamil'
'Hamdi, Naceur'

_publ_section_title
;
 Novel NHC-based Pd--PEPPSI complexes: synthesis, structural
 characterization by X-ray diffraction, biological properties, and
 catalytic performance in N-alkylation reactions
;
_journal_issue 21
_journal_name_full 'RSC Advances'
_journal_page_first 19379
_journal_page_last 19396
_journal_paper_doi 10.1039/D6RA00146G
_journal_volume 16
_journal_year 2026
_chemical_formula_moiety 'C23 H24 Cl2 N6 O2 Pd'
_chemical_formula_sum 'C23 H24 Cl2 N6 O2 Pd'
_chemical_formula_weight 593.78
_space_group_crystal_system monoclinic
_space_group_IT_number 14
_space_group_name_Hall '-P 2yn'
_space_group_name_H-M_alt 'P 1 21/n 1'
_atom_sites_solution_hydrogens geom
_audit_creation_method SHELXL-2019/1
_audit_update_record
;
2026-01-07 deposited with the CCDC.	2026-02-20 downloaded from the CCDC.
;
_cell_angle_alpha 90
_cell_angle_beta 111.330(2)
_cell_angle_gamma 90
_cell_formula_units_Z 4
_cell_length_a 13.4331(8)
_cell_length_b 12.7371(7)
_cell_length_c 15.3320(11)
_cell_measurement_reflns_used 9274
_cell_measurement_temperature 100(2)
_cell_measurement_theta_max 31.44
_cell_measurement_theta_min 2.182
_cell_volume 2443.6(3)
_computing_cell_refinement 'Bruker SAINT software package'
_computing_data_collection 'Bruker SAINT software package'
_computing_data_reduction 'Bruker SAINT software package'
_computing_structure_refinement 'SHELXL-2019/1 (Sheldrick, 2019)'
_computing_structure_solution 'XT, VERSION 2018/2'
_diffrn_ambient_temperature 100(2)
_diffrn_measured_fraction_theta_full 1.000
_diffrn_measured_fraction_theta_max 1.000
_diffrn_measurement_device 'D8 Venture'
_diffrn_measurement_device_type Bruker
_diffrn_measurement_method 'omega-- and phi--scans'
_diffrn_radiation_monochromator 'multilayer optics'
_diffrn_radiation_type MoK\a
_diffrn_radiation_wavelength 0.71073
_diffrn_reflns_av_R_equivalents 0.0508
_diffrn_reflns_av_unetI/netI 0.0249
_diffrn_reflns_Laue_measured_fraction_full 1.000
_diffrn_reflns_Laue_measured_fraction_max 1.000
_diffrn_reflns_limit_h_max 19
_diffrn_reflns_limit_h_min -19
_diffrn_reflns_limit_k_max 18
_diffrn_reflns_limit_k_min -18
_diffrn_reflns_limit_l_max 21
_diffrn_reflns_limit_l_min -21
_diffrn_reflns_number 72237
_diffrn_reflns_point_group_measured_fraction_full 1.000
_diffrn_reflns_point_group_measured_fraction_max 1.000
_diffrn_reflns_theta_full 25.242
_diffrn_reflns_theta_max 30.508
_diffrn_reflns_theta_min 2.142
_diffrn_source 'sealed tube'
_diffrn_source.type 'Incoatec IuS3.0 microfocus'

_exptl_absorpt_coefficient_mu 1.011
_exptl_absorpt_correction_T_max 1.000
_exptl_absorpt_correction_T_min 0.851
_exptl_absorpt_correction_type multi-scan
_exptl_absorpt_process_details SADABS
_exptl_crystal_colour yellow
_exptl_crystal_density_diffrn 1.614
_exptl_crystal_description block
_exptl_crystal_F_000 1200
_exptl_crystal_size_max 0.356
_exptl_crystal_size_mid 0.302
_exptl_crystal_size_min 0.242
_refine_diff_density_max 0.704
_refine_diff_density_min -0.733
_refine_diff_density_rms 0.066
_refine_ls_extinction_method none
_refine_ls_goodness_of_fit_ref 1.073
_refine_ls_hydrogen_treatment constr
_refine_ls_matrix_type full
_refine_ls_number_parameters 312
_refine_ls_number_reflns 7458
_refine_ls_number_restraints 0
_refine_ls_restrained_S_all 1.073
_refine_ls_R_factor_all 0.0282
_refine_ls_R_factor_gt 0.0219
_refine_ls_shift/su_max 0.004
_refine_ls_shift/su_mean 0.000
_refine_ls_structure_factor_coef Fsqd
_refine_ls_weighting_details 'w=1/[\s^2^(Fo^2^)+(0.0115P)^2^+1.4459P] where P=(Fo^2^+2Fc^2^)/3'
_refine_ls_weighting_scheme calc
_refine_ls_wR_factor_gt 0.0469
_refine_ls_wR_factor_ref 0.0504
_reflns_Friedel_coverage 0.000
_reflns_number_gt 6487
_reflns_number_total 7458
_reflns_threshold_expression 'I > 2\s(I)'
_cod_data_source_file d6ra00146g3.cif
_cod_data_source_block mo_B2025S0127_a
_cod_original_sg_symbol_H-M 'P 21/n'
_cod_database_code 7251877
_shelx_shelxl_version_number 2019/1
_shelx_space_group_comment
;
The symmetry employed for this shelxl refinement is uniquely defined
by the following loop, which should always be used as a source of
symmetry information in preference to the above space-group names.
They are only intended as comments.
;
_shelx_estimated_absorpt_t_min 0.715
_shelx_estimated_absorpt_t_max 0.792

loop_
_space_group_symop_operation_xyz
'x, y, z'
'-x+1/2, y+1/2, -z+1/2'
'-x, -y, -z'
'x-1/2, -y-1/2, z-1/2'

loop_
_atom_site_label
_atom_site_type_symbol
_atom_site_fract_x
_atom_site_fract_y
_atom_site_fract_z
_atom_site_U_iso_or_equiv
_atom_site_adp_type
_atom_site_occupancy
_atom_site_site_symmetry_order
_atom_site_calc_flag
_atom_site_refinement_flags_posn
_atom_site_refinement_flags_adp
_atom_site_refinement_flags_occupancy
_atom_site_disorder_assembly
_atom_site_disorder_group
Pd1 Pd 0.79153(2) 0.74719(2) 0.53492(2) 0.01361(3) Uani 1 1 d . . . . .
Cl1 Cl 0.81009(2) 0.69949(2) 0.68348(2) 0.01910(6) Uani 1 1 d . . . . .
Cl2 Cl 0.77511(3) 0.78991(3) 0.38457(2) 0.02202(7) Uani 1 1 d . . . . .
C1 C 0.67161(9) 0.64920(9) 0.48212(8) 0.0137(2) Uani 1 1 d . . . . .
N2 N 0.67746(8) 0.54364(8) 0.48519(7) 0.01495(19) Uani 1 1 d . . . . .
C13 C 0.77083(10) 0.48225(10) 0.53962(9) 0.0172(2) Uani 1 1 d . . . . .
H13A H 0.747875 0.411123 0.550384 0.021 Uiso 1 1 calc R U . . .
H13B H 0.806469 0.515944 0.601371 0.021 Uiso 1 1 calc R U . . .
C14 C 0.84954(10) 0.47328(10) 0.48971(9) 0.0176(2) Uani 1 1 d . . . . .
H14 H 0.868137 0.545771 0.475694 0.021 Uiso 1 1 calc R U . . .
O1 O 0.79710(8) 0.42181(8) 0.40468(7) 0.0259(2) Uani 1 1 d . . . . .
C15 C 0.85130(13) 0.43501(16) 0.34107(12) 0.0355(4) Uani 1 1 d . . . . .
H15A H 0.816592 0.391995 0.285213 0.053 Uiso 1 1 calc R U . . .
H15B H 0.925961 0.413095 0.371258 0.053 Uiso 1 1 calc R U . . .
H15C H 0.848653 0.509037 0.322928 0.053 Uiso 1 1 calc R U . . .
O2 O 0.94401(7) 0.42287(8) 0.54562(8) 0.0238(2) Uani 1 1 d . . . . .
C16 C 0.93261(13) 0.31673(13) 0.56976(14) 0.0370(4) Uani 1 1 d . . . . .
H16A H 1.002992 0.283039 0.593849 0.055 Uiso 1 1 calc R U . . .
H16B H 0.886289 0.278992 0.514090 0.055 Uiso 1 1 calc R U . . .
H16C H 0.900708 0.315140 0.617956 0.055 Uiso 1 1 calc R U . . .
C2 C 0.58123(9) 0.49989(9) 0.42660(9) 0.0145(2) Uani 1 1 d . . . . .
C3 C 0.55255(10) 0.39646(10) 0.40144(10) 0.0192(2) Uani 1 1 d . . . . .
H3 H 0.600253 0.339894 0.427377 0.023 Uiso 1 1 calc R U . . .
C4 C 0.45046(11) 0.38011(11) 0.33638(10) 0.0228(3) Uani 1 1 d . . . . .
H4 H 0.427171 0.310512 0.317327 0.027 Uiso 1 1 calc R U . . .
C5 C 0.38056(11) 0.46475(11) 0.29796(10) 0.0224(3) Uani 1 1 d . . . . .
H5 H 0.311611 0.450669 0.252840 0.027 Uiso 1 1 calc R U . . .
C6 C 0.40937(10) 0.56793(10) 0.32402(9) 0.0188(2) Uani 1 1 d . . . . .
H6 H 0.361792 0.624813 0.298941 0.023 Uiso 1 1 calc R U . . .
C7 C 0.51214(10) 0.58312(9) 0.38910(9) 0.0149(2) Uani 1 1 d . . . . .
N1 N 0.91613(9) 0.85438(9) 0.59056(8) 0.0185(2) Uani 1 1 d . . . . .
C8 C 0.89936(13) 0.95517(12) 0.56644(11) 0.0297(3) Uani 1 1 d . . . . .
H8 H 0.833366 0.974813 0.519482 0.036 Uiso 1 1 calc R U . . .
C9 C 0.97431(15) 1.03219(13) 0.60715(13) 0.0405(4) Uani 1 1 d . . . . .
H9 H 0.959584 1.103559 0.589051 0.049 Uiso 1 1 calc R U . . .
C10 C 1.07182(14) 1.00366(14) 0.67512(12) 0.0366(4) Uani 1 1 d . . . . .
H10 H 1.124822 1.054993 0.704249 0.044 Uiso 1 1 calc R U . . .
C11 C 1.08963(12) 0.89866(13) 0.69922(11) 0.0299(3) Uani 1 1 d . . . . .
H11 H 1.155640 0.876243 0.744543 0.036 Uiso 1 1 calc R U . . .
C12 C 1.00933(11) 0.82709(12) 0.65595(11) 0.0237(3) Uani 1 1 d . . . . .
H12 H 1.021075 0.755321 0.673583 0.028 Uiso 1 1 calc R U . . .
N3 N 0.57018(8) 0.67406(8) 0.42551(7) 0.01477(19) Uani 1 1 d . . . . .
C17 C 0.52845(10) 0.77970(10) 0.40191(9) 0.0163(2) Uani 1 1 d . . . . .
H17A H 0.588996 0.829045 0.414307 0.020 Uiso 1 1 calc R U . . .
H17B H 0.485082 0.782787 0.334146 0.020 Uiso 1 1 calc R U . . .
N4 N 0.46347(8) 0.81333(8) 0.45398(8) 0.0168(2) Uani 1 1 d . . . . .
N5 N 0.35556(9) 0.79830(9) 0.41799(8) 0.0214(2) Uani 1 1 d . . . . .
N6 N 0.31398(9) 0.83869(10) 0.47426(9) 0.0230(2) Uani 1 1 d . . . . .
C18 C 0.49180(10) 0.86623(9) 0.53672(9) 0.0162(2) Uani 1 1 d . . . . .
C19 C 0.39504(10) 0.88203(10) 0.54931(10) 0.0188(2) Uani 1 1 d . . . . .
C20 C 0.39133(12) 0.93411(11) 0.62835(11) 0.0244(3) Uani 1 1 d . . . . .
H20 H 0.325856 0.944791 0.637570 0.029 Uiso 1 1 calc R U . . .
C21 C 0.48734(12) 0.96928(12) 0.69237(11) 0.0266(3) Uani 1 1 d . . . . .
H21 H 0.488062 1.005226 0.746887 0.032 Uiso 1 1 calc R U . . .
C22 C 0.58487(12) 0.95285(12) 0.67838(11) 0.0250(3) Uani 1 1 d . . . . .
H22 H 0.649274 0.978171 0.724080 0.030 Uiso 1 1 calc R U . . .
C23 C 0.58956(11) 0.90151(10) 0.60097(10) 0.0201(2) Uani 1 1 d . . . . .
H23 H 0.655037 0.890730 0.591776 0.024 Uiso 1 1 calc R U . . .

loop_
_atom_site_aniso_label
_atom_site_aniso_U_11
_atom_site_aniso_U_22
_atom_site_aniso_U_33
_atom_site_aniso_U_23
_atom_site_aniso_U_13
_atom_site_aniso_U_12
Pd1 0.01345(5) 0.01327(5) 0.01174(5) 0.00145(3) 0.00174(3) -0.00104(3)
Cl1 0.02040(13) 0.02099(14) 0.01233(13) 0.00125(11) 0.00167(11) -0.00584(11)
Cl2 0.02302(14) 0.02653(15) 0.01528(14) 0.00433(12) 0.00549(12) -0.00385(12)
C1 0.0150(5) 0.0145(5) 0.0105(5) 0.0009(4) 0.0035(4) 0.0007(4)
N2 0.0144(4) 0.0149(5) 0.0142(5) 0.0008(4) 0.0037(4) 0.0004(4)
C13 0.0164(5) 0.0170(6) 0.0159(6) 0.0029(4) 0.0032(5) 0.0017(4)
C14 0.0147(5) 0.0169(6) 0.0190(6) -0.0008(5) 0.0034(5) 0.0008(4)
O1 0.0190(4) 0.0313(5) 0.0259(5) -0.0111(4) 0.0065(4) -0.0018(4)
C15 0.0247(7) 0.0551(11) 0.0274(8) -0.0147(7) 0.0102(6) 0.0015(7)
O2 0.0154(4) 0.0200(5) 0.0321(6) 0.0023(4) 0.0041(4) 0.0022(4)
C16 0.0245(7) 0.0226(7) 0.0577(12) 0.0100(7) 0.0077(7) 0.0051(6)
C2 0.0142(5) 0.0140(5) 0.0140(6) 0.0015(4) 0.0037(4) -0.0005(4)
C3 0.0162(5) 0.0151(6) 0.0224(7) 0.0017(5) 0.0024(5) -0.0022(4)
C4 0.0192(6) 0.0167(6) 0.0277(7) 0.0009(5) 0.0028(5) -0.0038(5)
C5 0.0164(6) 0.0199(6) 0.0262(7) 0.0017(5) 0.0020(5) -0.0037(5)
C6 0.0149(5) 0.0171(6) 0.0210(6) 0.0022(5) 0.0025(5) -0.0014(4)
C7 0.0146(5) 0.0148(5) 0.0147(6) 0.0013(4) 0.0046(4) -0.0007(4)
N1 0.0184(5) 0.0181(5) 0.0174(5) 0.0016(4) 0.0047(4) -0.0037(4)
C8 0.0313(7) 0.0199(7) 0.0284(8) 0.0047(6) -0.0003(6) -0.0052(6)
C9 0.0477(10) 0.0216(7) 0.0400(10) 0.0050(7) 0.0013(8) -0.0128(7)
C10 0.0362(8) 0.0349(9) 0.0323(9) 0.0008(7) 0.0048(7) -0.0203(7)
C11 0.0208(6) 0.0358(8) 0.0286(8) 0.0032(6) 0.0037(6) -0.0094(6)
C12 0.0177(6) 0.0236(6) 0.0263(7) 0.0025(5) 0.0038(5) -0.0027(5)
N3 0.0151(5) 0.0139(5) 0.0133(5) 0.0004(4) 0.0027(4) 0.0008(4)
C17 0.0183(5) 0.0148(5) 0.0141(6) 0.0011(4) 0.0036(5) 0.0023(4)
N4 0.0155(5) 0.0160(5) 0.0163(5) -0.0002(4) 0.0028(4) 0.0021(4)
N5 0.0160(5) 0.0239(6) 0.0202(6) -0.0009(4) 0.0019(4) 0.0016(4)
N6 0.0173(5) 0.0265(6) 0.0232(6) -0.0015(5) 0.0048(4) 0.0024(4)
C18 0.0172(5) 0.0133(5) 0.0163(6) 0.0003(4) 0.0040(5) 0.0015(4)
C19 0.0181(6) 0.0179(6) 0.0197(6) 0.0002(5) 0.0060(5) 0.0024(5)
C20 0.0235(6) 0.0259(7) 0.0263(7) -0.0042(5) 0.0120(6) 0.0013(5)
C21 0.0285(7) 0.0284(7) 0.0253(7) -0.0094(6) 0.0127(6) -0.0019(6)
C22 0.0245(7) 0.0266(7) 0.0234(7) -0.0090(5) 0.0080(6) -0.0054(5)
C23 0.0187(6) 0.0207(6) 0.0197(6) -0.0044(5) 0.0056(5) -0.0016(5)

loop_
_atom_type_symbol
_atom_type_description
_atom_type_scat_dispersion_real
_atom_type_scat_dispersion_imag
_atom_type_scat_source
C C 0.0033 0.0016 'International Tables Vol C Tables 4.2.6.8 and 6.1.1.4'
H H 0.0000 0.0000 'International Tables Vol C Tables 4.2.6.8 and 6.1.1.4'
Cl Cl 0.1484 0.1585 'International Tables Vol C Tables 4.2.6.8 and 6.1.1.4'
N N 0.0061 0.0033 'International Tables Vol C Tables 4.2.6.8 and 6.1.1.4'
O O 0.0106 0.0060 'International Tables Vol C Tables 4.2.6.8 and 6.1.1.4'
Pd Pd -0.9988 1.0072 'International Tables Vol C Tables 4.2.6.8 and 6.1.1.4'

loop_
_geom_angle_atom_site_label_1
_geom_angle_atom_site_label_2
_geom_angle_atom_site_label_3
_geom_angle
_geom_angle_site_symmetry_1
_geom_angle_site_symmetry_3
_geom_angle_publ_flag
C1 Pd1 N1 178.55(5) . . ?
C1 Pd1 Cl1 91.02(4) . . ?
N1 Pd1 Cl1 89.20(3) . . ?
C1 Pd1 Cl2 88.39(4) . . ?
N1 Pd1 Cl2 91.44(3) . . ?
Cl1 Pd1 Cl2 178.087(13) . . ?
N2 C1 N3 106.67(10) . . ?
N2 C1 Pd1 126.25(9) . . ?
N3 C1 Pd1 126.58(9) . . ?
C1 N2 C2 110.36(10) . . ?
C1 N2 C13 125.69(10) . . ?
C2 N2 C13 123.93(10) . . ?
N2 C13 C14 111.36(10) . . ?
N2 C13 H13A 109.4 . . ?
C14 C13 H13A 109.4 . . ?
N2 C13 H13B 109.4 . . ?
C14 C13 H13B 109.4 . . ?
H13A C13 H13B 108.0 . . ?
O1 C14 O2 113.08(11) . . ?
O1 C14 C13 107.33(10) . . ?
O2 C14 C13 111.57(11) . . ?
O1 C14 H14 108.2 . . ?
O2 C14 H14 108.2 . . ?
C13 C14 H14 108.2 . . ?
C14 O1 C15 111.92(11) . . ?
O1 C15 H15A 109.5 . . ?
O1 C15 H15B 109.5 . . ?
H15A C15 H15B 109.5 . . ?
O1 C15 H15C 109.5 . . ?
H15A C15 H15C 109.5 . . ?
H15B C15 H15C 109.5 . . ?
C14 O2 C16 115.76(11) . . ?
O2 C16 H16A 109.5 . . ?
O2 C16 H16B 109.5 . . ?
H16A C16 H16B 109.5 . . ?
O2 C16 H16C 109.5 . . ?
H16A C16 H16C 109.5 . . ?
H16B C16 H16C 109.5 . . ?
C3 C2 C7 122.26(11) . . ?
C3 C2 N2 131.10(11) . . ?
C7 C2 N2 106.56(10) . . ?
C4 C3 C2 116.39(12) . . ?
C4 C3 H3 121.8 . . ?
C2 C3 H3 121.8 . . ?
C3 C4 C5 121.30(12) . . ?
C3 C4 H4 119.4 . . ?
C5 C4 H4 119.4 . . ?
C6 C5 C4 122.03(12) . . ?
C6 C5 H5 119.0 . . ?
C4 C5 H5 119.0 . . ?
C5 C6 C7 116.00(12) . . ?
C5 C6 H6 122.0 . . ?
C7 C6 H6 122.0 . . ?
C2 C7 C6 122.01(12) . . ?
C2 C7 N3 106.04(10) . . ?
C6 C7 N3 131.83(11) . . ?
C8 N1 C12 118.51(12) . . ?
C8 N1 Pd1 119.17(10) . . ?
C12 N1 Pd1 122.04(9) . . ?
N1 C8 C9 122.48(15) . . ?
N1 C8 H8 118.8 . . ?
C9 C8 H8 118.8 . . ?
C8 C9 C10 119.02(15) . . ?
C8 C9 H9 120.5 . . ?
C10 C9 H9 120.5 . . ?
C11 C10 C9 118.40(14) . . ?
C11 C10 H10 120.8 . . ?
C9 C10 H10 120.8 . . ?
C12 C11 C10 118.66(14) . . ?
C12 C11 H11 120.7 . . ?
C10 C11 H11 120.7 . . ?
N1 C12 C11 122.92(14) . . ?
N1 C12 H12 118.5 . . ?
C11 C12 H12 118.5 . . ?
C1 N3 C7 110.27(10) . . ?
C1 N3 C17 125.53(10) . . ?
C7 N3 C17 124.13(10) . . ?
N4 C17 N3 113.13(10) . . ?
N4 C17 H17A 109.0 . . ?
N3 C17 H17A 109.0 . . ?
N4 C17 H17B 109.0 . . ?
N3 C17 H17B 109.0 . . ?
H17A C17 H17B 107.8 . . ?
C18 N4 N5 109.99(11) . . ?
C18 N4 C17 129.82(11) . . ?
N5 N4 C17 120.09(11) . . ?
N6 N5 N4 109.13(11) . . ?
N5 N6 C19 108.32(11) . . ?
N4 C18 C19 103.96(11) . . ?
N4 C18 C23 133.42(12) . . ?
C19 C18 C23 122.62(12) . . ?
N6 C19 C18 108.60(12) . . ?
N6 C19 C20 130.29(12) . . ?
C18 C19 C20 121.11(12) . . ?
C21 C20 C19 116.84(13) . . ?
C21 C20 H20 121.6 . . ?
C19 C20 H20 121.6 . . ?
C20 C21 C22 121.34(13) . . ?
C20 C21 H21 119.3 . . ?
C22 C21 H21 119.3 . . ?
C23 C22 C21 122.35(13) . . ?
C23 C22 H22 118.8 . . ?
C21 C22 H22 118.8 . . ?
C22 C23 C18 115.74(12) . . ?
C22 C23 H23 122.1 . . ?
C18 C23 H23 122.1 . . ?

loop_
_geom_bond_atom_site_label_1
_geom_bond_atom_site_label_2
_geom_bond_distance
_geom_bond_site_symmetry_2
_geom_bond_publ_flag
Pd1 C1 1.9645(12) . ?
Pd1 N1 2.0868(11) . ?
Pd1 Cl1 2.2817(3) . ?
Pd1 Cl2 2.2997(4) . ?
C1 N2 1.3466(15) . ?
C1 N3 1.3601(15) . ?
N2 C2 1.3941(16) . ?
N2 C13 1.4559(16) . ?
C13 C14 1.5184(18) . ?
C13 H13A 0.9900 . ?
C13 H13B 0.9900 . ?
C14 O1 1.3992(16) . ?
C14 O2 1.4021(15) . ?
C14 H14 1.0000 . ?
O1 C15 1.4234(19) . ?
C15 H15A 0.9800 . ?
C15 H15B 0.9800 . ?
C15 H15C 0.9800 . ?
O2 C16 1.4246(19) . ?
C16 H16A 0.9800 . ?
C16 H16B 0.9800 . ?
C16 H16C 0.9800 . ?
C2 C3 1.3873(17) . ?
C2 C7 1.3884(17) . ?
C3 C4 1.3871(18) . ?
C3 H3 0.9500 . ?
C4 C5 1.4102(19) . ?
C4 H4 0.9500 . ?
C5 C6 1.3871(19) . ?
C5 H5 0.9500 . ?
C6 C7 1.3918(17) . ?
C6 H6 0.9500 . ?
C7 N3 1.3944(16) . ?
N1 C8 1.3323(18) . ?
N1 C12 1.3343(18) . ?
C8 C9 1.382(2) . ?
C8 H8 0.9500 . ?
C9 C10 1.393(3) . ?
C9 H9 0.9500 . ?
C10 C11 1.385(2) . ?
C10 H10 0.9500 . ?
C11 C12 1.384(2) . ?
C11 H11 0.9500 . ?
C12 H12 0.9500 . ?
N3 C17 1.4519(16) . ?
C17 N4 1.4456(16) . ?
C17 H17A 0.9900 . ?
C17 H17B 0.9900 . ?
N4 C18 1.3626(16) . ?
N4 N5 1.3640(15) . ?
N5 N6 1.2929(17) . ?
N6 C19 1.3794(18) . ?
C18 C19 1.3964(18) . ?
C18 C23 1.3985(18) . ?
C19 C20 1.3982(19) . ?
C20 C21 1.381(2) . ?
C20 H20 0.9500 . ?
C21 C22 1.418(2) . ?
C21 H21 0.9500 . ?
C22 C23 1.3765(19) . ?
C22 H22 0.9500 . ?
C23 H23 0.9500 . ?

loop_
_geom_hbond_atom_site_label_D
_geom_hbond_atom_site_label_H
_geom_hbond_atom_site_label_A
_geom_hbond_distance_DH
_geom_hbond_distance_HA
_geom_hbond_distance_DA
_geom_hbond_angle_DHA
_geom_hbond_site_symmetry_A
_geom_hbond_publ_flag
C13 H13B Cl1 0.99 2.65 3.4574(14) 139.2 . yes
C15 H15A Cl2 0.98 2.77 3.7408(17) 173.0 2_645 yes
C6 H6 Cl1 0.95 2.78 3.6204(14) 147.9 4_575 yes
C17 H17A Cl2 0.99 2.75 3.4215(13) 125.9 . yes
C17 H17B Cl1 0.99 2.64 3.5698(13) 156.8 4_575 yes

loop_
_geom_torsion_atom_site_label_1
_geom_torsion_atom_site_label_2
_geom_torsion_atom_site_label_3
_geom_torsion_atom_site_label_4
_geom_torsion
_geom_torsion_site_symmetry_1
_geom_torsion_site_symmetry_2
_geom_torsion_site_symmetry_3
_geom_torsion_site_symmetry_4
_geom_torsion_publ_flag
N3 C1 N2 C2 3.08(14) . . . . ?
Pd1 C1 N2 C2 -169.27(9) . . . . ?
N3 C1 N2 C13 -178.29(11) . . . . ?
Pd1 C1 N2 C13 9.35(18) . . . . ?
C1 N2 C13 C14 -81.43(15) . . . . ?
C2 N2 C13 C14 97.01(14) . . . . ?
N2 C13 C14 O1 -61.24(13) . . . . ?
N2 C13 C14 O2 174.36(10) . . . . ?
O2 C14 O1 C15 -73.10(15) . . . . ?
C13 C14 O1 C15 163.42(12) . . . . ?
O1 C14 O2 C16 -58.07(17) . . . . ?
C13 C14 O2 C16 63.04(16) . . . . ?
C1 N2 C2 C3 174.21(14) . . . . ?
C13 N2 C2 C3 -4.4(2) . . . . ?
C1 N2 C2 C7 -2.53(14) . . . . ?
C13 N2 C2 C7 178.82(11) . . . . ?
C7 C2 C3 C4 0.0(2) . . . . ?
N2 C2 C3 C4 -176.33(13) . . . . ?
C2 C3 C4 C5 0.4(2) . . . . ?
C3 C4 C5 C6 -1.0(2) . . . . ?
C4 C5 C6 C7 1.1(2) . . . . ?
C3 C2 C7 C6 0.3(2) . . . . ?
N2 C2 C7 C6 177.35(12) . . . . ?
C3 C2 C7 N3 -176.16(12) . . . . ?
N2 C2 C7 N3 0.93(13) . . . . ?
C5 C6 C7 C2 -0.79(19) . . . . ?
C5 C6 C7 N3 174.59(13) . . . . ?
C12 N1 C8 C9 -0.6(3) . . . . ?
Pd1 N1 C8 C9 173.56(15) . . . . ?
N1 C8 C9 C10 0.9(3) . . . . ?
C8 C9 C10 C11 0.0(3) . . . . ?
C9 C10 C11 C12 -1.0(3) . . . . ?
C8 N1 C12 C11 -0.6(2) . . . . ?
Pd1 N1 C12 C11 -174.54(12) . . . . ?
C10 C11 C12 N1 1.4(2) . . . . ?
N2 C1 N3 C7 -2.48(14) . . . . ?
Pd1 C1 N3 C7 169.84(9) . . . . ?
N2 C1 N3 C17 -179.65(11) . . . . ?
Pd1 C1 N3 C17 -7.33(17) . . . . ?
C2 C7 N3 C1 0.94(14) . . . . ?
C6 C7 N3 C1 -174.98(13) . . . . ?
C2 C7 N3 C17 178.16(11) . . . . ?
C6 C7 N3 C17 2.2(2) . . . . ?
C1 N3 C17 N4 -101.90(14) . . . . ?
C7 N3 C17 N4 81.30(14) . . . . ?
N3 C17 N4 C18 91.86(15) . . . . ?
N3 C17 N4 N5 -92.23(13) . . . . ?
C18 N4 N5 N6 -0.35(15) . . . . ?
C17 N4 N5 N6 -177.01(11) . . . . ?
N4 N5 N6 C19 0.22(15) . . . . ?
N5 N4 C18 C19 0.32(14) . . . . ?
C17 N4 C18 C19 176.56(12) . . . . ?
N5 N4 C18 C23 -179.67(14) . . . . ?
C17 N4 C18 C23 -3.4(2) . . . . ?
N5 N6 C19 C18 -0.01(15) . . . . ?
N5 N6 C19 C20 -179.74(15) . . . . ?
N4 C18 C19 N6 -0.19(14) . . . . ?
C23 C18 C19 N6 179.81(12) . . . . ?
N4 C18 C19 C20 179.57(12) . . . . ?
C23 C18 C19 C20 -0.4(2) . . . . ?
N6 C19 C20 C21 -179.93(14) . . . . ?
C18 C19 C20 C21 0.4(2) . . . . ?
C19 C20 C21 C22 -0.2(2) . . . . ?
C20 C21 C22 C23 0.1(2) . . . . ?
C21 C22 C23 C18 -0.1(2) . . . . ?
N4 C18 C23 C22 -179.72(14) . . . . ?
C19 C18 C23 C22 0.3(2) . . . . ?

loop_
_shelx_include_file_name
_shelx_include_file
_shelx_include_file_checksum
mo_B2025S0127_a.bodd
;

!ATOM PD1!

!ATOM CL1!

!ATOM CL2!

!ATOM C1!

!ATOM N2!
!INVARIOMNAME 5-N#65c[#65c#6c]#5c[#5c1c]1c_0!
BEDE N2 C1 0.579 20.493 30.278 40.554
BEDE N2 C2 0.674 20.505 30.304 40.554
BEDE N2 C13 0.909 20.397 30.488 40.554
LONE N2 6 21.473 30.371 40.554 0.353

!ATOM C13!
!INVARIOMNAME C@5n1c1h1h_0!
BEDE C13 C14 0.738 20.554 30.305 40.558
BEDE C13 N2 0.635 20.439 30.394 40.558
BEDE C13 H13A 0.525 20.651 30.389 40.558
BEDE C13 H13B 0.525 20.651 30.389 40.558

!ATOM H13A!
!INVARIOMNAME H1c[@5n1c1h]&C@5n1c1h1h_0!
BEDE H13A C13 0.334 20.393 30.329 40.558

!ATOM H13B!
!INVARIOMNAME H1c[@5n1c1h]&C@5n1c1h1h_0!
BEDE H13B C13 0.334 20.393 30.329 40.558

!ATOM C14!
!INVARIOMNAME C1o1o1c1h_0!
BEDE C14 H14 0.370 20.878 30.423 40.540
BEDE C14 O1 0.998 20.484 30.552 40.540
BEDE C14 O2 0.999 20.484 30.552 40.540
BEDE C14 C13 1.063 20.505 30.340 40.540

!ATOM H14!
!INVARIOMNAME H@3c&3-C#3o[#3c]#3c[#3o1h1h]1c1h_0!
BEDE H14 C14 0.383 20.458 30.330 40.562

!ATOM O1!
!INVARIOMNAME 3-O#3c[#3c1c1h]#3c[#3c1h1h]_0!
BEDE O1 C15 0.632 20.000 30.483 40.562
BEDE O1 C14 0.855 20.052 30.493 40.562
LONE O1 2 21.199 30.360 40.562 0.427 150.63

!ATOM C15!
!INVARIOMNAME C1o1h1h1h_0!
BEDE C15 O1 0.943 20.457 30.622 40.573
BEDE C15 H15A 0.338 20.723 30.425 40.573
BEDE C15 H15B 0.338 20.723 30.425 40.573
BEDE C15 H15C 0.338 20.723 30.425 40.573

!ATOM H15A!
!INVARIOMNAME H1c[1o1h1h]&C1o1h1h1h_0!
BEDE H15A C15 0.332 20.534 30.355 40.573

!ATOM H15B!
!INVARIOMNAME H1c[1o1h1h]&C1o1h1h1h_0!
BEDE H15B C15 0.332 20.534 30.355 40.573

!ATOM H15C!
!INVARIOMNAME H1c[1o1h1h]&C1o1h1h1h_0!
BEDE H15C C15 0.332 20.534 30.355 40.573

!ATOM O2!
!INVARIOMNAME 3-O#3c[#3c1c1h]#3c[#3c1h1h]_0!
BEDE O2 C16 0.632 20.000 30.483 40.562
BEDE O2 C14 0.856 20.052 30.493 40.562
LONE O2 2 21.199 30.360 40.562 0.427 150.63

!ATOM C16!
!INVARIOMNAME C1o1h1h1h_0!
BEDE C16 O2 0.944 20.457 30.622 40.573
BEDE C16 H16A 0.338 20.723 30.425 40.573
BEDE C16 H16B 0.338 20.723 30.425 40.573
BEDE C16 H16C 0.338 20.723 30.425 40.573

!ATOM H16A!
!INVARIOMNAME H1c[1o1h1h]&C1o1h1h1h_0!
BEDE H16A C16 0.332 20.534 30.355 40.573

!ATOM H16B!
!INVARIOMNAME H1c[1o1h1h]&C1o1h1h1h_0!
BEDE H16B C16 0.332 20.534 30.355 40.573

!ATOM H16C!
!INVARIOMNAME H1c[1o1h1h]&C1o1h1h1h_0!
BEDE H16C C16 0.332 20.534 30.355 40.573

!ATOM C2!
!INVARIOMNAME 65-C#65c[#6c#5c]#6c[#6c1h]#5n[#5c1c]_0!
BEDE C2 N2 0.776 20.327 30.351 40.554
BEDE C2 C3 0.852 20.628 30.210 40.554
BEDE C2 C7 0.826 20.525 30.208 40.554

!ATOM C3!
!INVARIOMNAME 6-C#65c[#65c#5n]#6c[#6c1br]1h_0!
BEDE C3 C4 0.635 20.858 30.160 40.392
BEDE C3 C2 0.764 20.237 30.042 40.392
BEDE C3 H3 0.484 20.365 30.311 40.392

!ATOM H3!
!INVARIOMNAME H@6c&6-C#6c[2s#6n]#6c[#6n1h]1h_0!
BEDE H3 C3 0.504 20.455 30.341 40.558

!ATOM C4!
!INVARIOMNAME 6-C#6c[#6c1br]#6c[#6c1br]1h_0!
BEDE C4 H4 0.337 20.652 30.426 40.456
BEDE C4 C3 0.921 20.597 30.119 40.456
BEDE C4 C5 0.934 20.597 30.119 40.456

!ATOM H4!
!INVARIOMNAME H@6c&6-C#6c[2s#6n]#6c[#6n1h]1h_0!
BEDE H4 C4 0.504 20.455 30.341 40.558

!ATOM C5!
!INVARIOMNAME 6-C#6c[#6c1br]#6c[#6c1br]1h_0!
BEDE C5 H5 0.337 20.652 30.426 40.456
BEDE C5 C4 0.934 20.597 30.119 40.456
BEDE C5 C6 0.923 20.597 30.119 40.456

!ATOM H5!
!INVARIOMNAME H@6c&6-C#6c[2s#6n]#6c[#6n1h]1h_0!
BEDE H5 C5 0.504 20.455 30.341 40.558

!ATOM C6!
!INVARIOMNAME 6-C#65c[#65c#5c]#6c[#6c1c]1h_0!
BEDE C6 C5 0.679 20.706 30.223 40.576
BEDE C6 H6 0.483 20.595 30.319 40.576
BEDE C6 C7 0.939 20.601 30.207 40.576

!ATOM H6!
!INVARIOMNAME H@6c&6-C#6c[2s#6n]#6c[#6n1h]1h_0!
BEDE H6 C6 0.504 20.455 30.341 40.558

!ATOM C7!
!INVARIOMNAME 65-C#65c[#6c#5c]#6c[#6c1h]#5n[#5c1c]_0!
BEDE C7 N3 0.777 20.327 30.351 40.554
BEDE C7 C6 0.854 20.628 30.210 40.554
BEDE C7 C2 0.826 20.525 30.208 40.554

!ATOM N1!

!ATOM C8!
!INVARIOMNAME 6-C#6n[#66c@3c]#6c[#6c1c]1h_0!
BEDE C8 C9 0.609 20.725 30.319 40.562
BEDE C8 H8 0.416 20.641 30.372 40.562
BEDE C8 N1 0.864 20.243 30.508 40.562

!ATOM H8!
!INVARIOMNAME H@6c&6-C#6n[#6c@3c]#6c[#6c1h]1h_0!
BEDE H8 C8 0.349 20.500 30.335 40.571

!ATOM C9!
!INVARIOMNAME 6-C#6c[#6c1br]#6c[#6c1br]1h_0!
BEDE C9 H9 0.337 20.652 30.426 40.456
BEDE C9 C8 0.919 20.597 30.119 40.456
BEDE C9 C10 0.923 20.597 30.119 40.456

!ATOM H9!
!INVARIOMNAME H@6c&6-C#6c[2s#6n]#6c[#6n1h]1h_0!
BEDE H9 C9 0.504 20.455 30.341 40.558

!ATOM C10!
!INVARIOMNAME 6-C#6c[#6c1br]#6c[#6c1br]1h_0!
BEDE C10 H10 0.337 20.652 30.426 40.456
BEDE C10 C9 0.923 20.597 30.119 40.456
BEDE C10 C11 0.917 20.597 30.119 40.456

!ATOM H10!
!INVARIOMNAME H@6c&6-C#6c[2s#6n]#6c[#6n1h]1h_0!
BEDE H10 C10 0.504 20.455 30.341 40.558

!ATOM C11!
!INVARIOMNAME 6-C#6c[#6c1br]#6c[#6c1br]1h_0!
BEDE C11 H11 0.337 20.652 30.426 40.456
BEDE C11 C10 0.917 20.597 30.119 40.456
BEDE C11 C12 0.920 20.597 30.119 40.456

!ATOM H11!
!INVARIOMNAME H@6c&6-C#6c[2s#6n]#6c[#6n1h]1h_0!
BEDE H11 C11 0.504 20.455 30.341 40.558

!ATOM C12!
!INVARIOMNAME 6-C#6n[#66c@3c]#6c[#6c1c]1h_0!
BEDE C12 C11 0.609 20.725 30.319 40.562
BEDE C12 H12 0.416 20.641 30.372 40.562
BEDE C12 N1 0.865 20.243 30.508 40.562

!ATOM H12!
!INVARIOMNAME H@6c&6-C#6n[#6c@3c]#6c[#6c1h]1h_0!
BEDE H12 C12 0.349 20.500 30.335 40.571

!ATOM N3!
!INVARIOMNAME 5-N#65c[#65c#6c]#5c[#5c1c]1c_0!
BEDE N3 C1 0.584 20.493 30.278 40.554
BEDE N3 C7 0.675 20.505 30.304 40.554
BEDE N3 C17 0.906 20.397 30.488 40.554
LONE N3 6 21.473 30.371 40.554 0.353

!ATOM C17!

!ATOM H17A!
!INVARIOMNAME H1c[@5n1h1h]&C@5n1h1h1h_0!
BEDE H17A C17 0.413 20.525 30.347 40.580

!ATOM H17B!
!INVARIOMNAME H1c[@5n1h1h]&C@5n1h1h1h_0!
BEDE H17B C17 0.413 20.525 30.347 40.580

!ATOM N4!
!INVARIOMNAME 5-N#5n[#5c]#65c[#65c#6c]1c_0!
BEDE N4 C18 0.612 20.637 30.290 40.551
BEDE N4 C17 0.641 20.501 30.272 40.551
BEDE N4 N5 0.900 20.540 30.485 40.551
LONE N4 6 21.118 30.369 40.551 0.405

!ATOM N5!
!INVARIOMNAME 5-N#5n[#5n]#5n[#5c@6c]_0!
BEDE N5 N4 0.608 20.150 30.377 40.587
BEDE N5 N6 0.521 20.487 30.395 40.587
LONE N5 4 20.840 30.268 40.587 0.385

!ATOM N6!
!INVARIOMNAME 5-N#5n[#5c]#65c[#65c#6c]_0!
BEDE N6 N5 0.508 20.374 30.365 40.568
BEDE N6 C19 0.637 20.348 30.273 40.568
LONE N6 4 20.870 30.274 40.568 0.451

!ATOM C18!
!INVARIOMNAME 65-C#65c[#6c#5c]#6c[#6c1h]#5n[#5c1c]_0!
BEDE C18 N4 0.758 20.327 30.351 40.554
BEDE C18 C23 0.858 20.628 30.210 40.554
BEDE C18 C19 0.832 20.525 30.208 40.554

!ATOM C19!
!INVARIOMNAME 65-C#65c[#6c#5c]#6c[#6c1h]#5n[#5c1c]_0!
BEDE C19 N6 0.769 20.327 30.351 40.554
BEDE C19 C20 0.858 20.628 30.210 40.554
BEDE C19 C18 0.832 20.525 30.208 40.554

!ATOM C20!
!INVARIOMNAME 6-C#65c[#65c#5c]#6c[#6c1c]1h_0!
BEDE C20 C21 0.674 20.706 30.223 40.576
BEDE C20 H20 0.483 20.595 30.319 40.576
BEDE C20 C19 0.943 20.601 30.207 40.576

!ATOM H20!
!INVARIOMNAME H@6c&6-C#6c[2s#6n]#6c[#6n1h]1h_0!
BEDE H20 C20 0.504 20.455 30.341 40.558

!ATOM C21!
!INVARIOMNAME 6-C#6c[#6c1br]#6c[#6c1br]1h_0!
BEDE C21 H21 0.337 20.652 30.426 40.456
BEDE C21 C20 0.917 20.597 30.119 40.456
BEDE C21 C22 0.940 20.597 30.119 40.456

!ATOM H21!
!INVARIOMNAME H@6c&6-C#6c[2s#6n]#6c[#6n1h]1h_0!
BEDE H21 C21 0.504 20.455 30.341 40.558

!ATOM C22!
!INVARIOMNAME 6-C#6c[#6c1br]#6c[#6c1br]1h_0!
BEDE C22 H22 0.337 20.652 30.426 40.456
BEDE C22 C21 0.940 20.597 30.119 40.456
BEDE C22 C23 0.916 20.597 30.119 40.456

!ATOM H22!
!INVARIOMNAME H@6c&6-C#6c[2s#6n]#6c[#6n1h]1h_0!
BEDE H22 C22 0.504 20.455 30.341 40.558

!ATOM C23!
!INVARIOMNAME 6-C#65c[#65c#5c]#6c[#6c1c]1h_0!
BEDE C23 C22 0.673 20.706 30.223 40.576
BEDE C23 H23 0.483 20.595 30.319 40.576
BEDE C23 C18 0.943 20.601 30.207 40.576

!ATOM H23!
!INVARIOMNAME H@6c&6-C#6c[2s#6n]#6c[#6n1h]1h_0!
BEDE H23 C23 0.504 20.455 30.341 40.558
;
8028
